data_7237813
loop_
_publ_author_name
'Zhang, Han'
'Zeng, Jiajie'
'Luo, Wenwen'
'Wu, Haozhong'
'Zeng, Cheng'
'Zhang, Kexin'
'Feng, Weiqiang'
'Wang, Zhiming'
'Zhao, Zujin'
'Tang, Ben Zhong'

_publ_section_title
;
 Synergistic tuning of the optical and electrical performance of AIEgens
 with a hybridized local and charge-transfer excited state
;
_journal_issue 21
_journal_name_full 'Journal of Materials Chemistry C'
_journal_page_first 6359
_journal_paper_doi 10.1039/C9TC01453E
_journal_volume 7
_journal_year 2019
_chemical_formula_moiety 'C47 H32 N2'
_chemical_formula_sum 'C47 H32 N2'
_chemical_formula_weight 624.74
_chemical_name_common '1-Phenyl-2-(3-(1,2,2-triphenylvinyl)phenyl)-1H-phenanthro [9,10-d]imidazole (mTPI)'
_chemical_name_systematic mTPI
_chemical_properties_physical Deliquescent
_space_group_crystal_system triclinic
_space_group_IT_number 2
_space_group_name_Hall '-P 1'
_space_group_name_H-M_alt 'P -1'
_atom_sites_solution_hydrogens geom
_audit_creation_method SHELXL-2014/7
_audit_update_record
;
2019-03-17 deposited with the CCDC.	2019-04-21 downloaded from the CCDC.
;
_cell_angle_alpha 92.102(4)
_cell_angle_beta 101.380(4)
_cell_angle_gamma 94.483(4)
_cell_formula_units_Z 2
_cell_length_a 8.7906(4)
_cell_length_b 9.4467(4)
_cell_length_c 20.6771(9)
_cell_measurement_reflns_used 5856
_cell_measurement_temperature 173(2)
_cell_measurement_theta_max 29.1200
_cell_measurement_theta_min 2.4570
_cell_volume 1675.78(13)
_computing_structure_refinement 'SHELXL-2014/7 (Sheldrick, 2014)'
_diffrn_ambient_temperature 173(2)
_diffrn_measured_fraction_theta_full 0.998
_diffrn_measured_fraction_theta_max 0.983
_diffrn_measurement_device_type 'XtaLAB AFC12 (RINC): Kappa single'
_diffrn_measurement_method '\w scans'
_diffrn_radiation_type MoK\a
_diffrn_radiation_wavelength 0.71073
_diffrn_reflns_av_R_equivalents 0.0489
_diffrn_reflns_av_unetI/netI 0.0481
_diffrn_reflns_Laue_measured_fraction_full 0.998
_diffrn_reflns_Laue_measured_fraction_max 0.983
_diffrn_reflns_limit_h_max 11
_diffrn_reflns_limit_h_min -10
_diffrn_reflns_limit_k_max 11
_diffrn_reflns_limit_k_min -12
_diffrn_reflns_limit_l_max 25
_diffrn_reflns_limit_l_min -26
_diffrn_reflns_number 26366
_diffrn_reflns_point_group_measured_fraction_full 0.998
_diffrn_reflns_point_group_measured_fraction_max 0.983
_diffrn_reflns_theta_full 25.242
_diffrn_reflns_theta_max 27.000
_diffrn_reflns_theta_min 2.372
_diffrn_source 'fine-focus sealed X-ray tube'
_exptl_absorpt_coefficient_mu 0.072
_exptl_absorpt_correction_T_max 1.00000
_exptl_absorpt_correction_T_min 0.56922
_exptl_absorpt_correction_type multi-scan
_exptl_absorpt_process_details
;
CrysAlisPro 1.171.39.28b (Rigaku Oxford Diffraction, 2015)
Empirical absorption correction using spherical harmonics,
 implemented in SCALE3 ABSPACK scaling algorithm.
;
_exptl_crystal_colour white
_exptl_crystal_density_diffrn 1.238
_exptl_crystal_description block
_exptl_crystal_F_000 656
_exptl_crystal_preparation Luminescent
_exptl_crystal_recrystallization_method 'Vapour deposition'
_exptl_crystal_size_max 0.200
_exptl_crystal_size_mid 0.180
_exptl_crystal_size_min 0.130
_refine_diff_density_max 0.173
_refine_diff_density_min -0.243
_refine_diff_density_rms 0.044
_refine_ls_extinction_method none
_refine_ls_goodness_of_fit_ref 1.022
_refine_ls_hydrogen_treatment constr
_refine_ls_matrix_type full
_refine_ls_number_parameters 442
_refine_ls_number_reflns 7192
_refine_ls_number_restraints 0
_refine_ls_restrained_S_all 1.022
_refine_ls_R_factor_all 0.0680
_refine_ls_R_factor_gt 0.0444
_refine_ls_shift/su_max 0.000
_refine_ls_shift/su_mean 0.000
_refine_ls_structure_factor_coef Fsqd
_refine_ls_weighting_details 'w=1/[\s^2^(Fo^2^)+(0.0578P)^2^+0.1555P] where P=(Fo^2^+2Fc^2^)/3'
_refine_ls_weighting_scheme calc
_refine_ls_wR_factor_gt 0.1047
_refine_ls_wR_factor_ref 0.1149
_reflns_Friedel_coverage 0.000
_reflns_number_gt 5240
_reflns_number_total 7192
_reflns_threshold_expression 'I > 2\s(I)'
_cod_data_source_file c9tc01453e2.cif
_cod_data_source_block 1
_cod_database_code 7237813
_shelx_shelxl_version_number 2014/7
_shelx_space_group_comment
;
The symmetry employed for this shelxl refinement is uniquely defined
by the following loop, which should always be used as a source of
symmetry information in preference to the above space-group names.
They are only intended as comments.
;
_shelx_estimated_absorpt_t_min 0.986
_shelx_estimated_absorpt_t_max 0.991

loop_
_space_group_symop_operation_xyz
'x, y, z'
'-x, -y, -z'

loop_
_atom_site_label
_atom_site_type_symbol
_atom_site_fract_x
_atom_site_fract_y
_atom_site_fract_z
_atom_site_U_iso_or_equiv
_atom_site_adp_type
_atom_site_occupancy
_atom_site_site_symmetry_order
_atom_site_calc_flag
_atom_site_refinement_flags_posn
_atom_site_refinement_flags_adp
C1 C 0.40451(15) 0.47595(13) 0.25584(6) 0.0238(3) Uani 1 1 d . .
C2 C 0.47077(15) 0.41412(14) 0.36002(6) 0.0260(3) Uani 1 1 d . .
C3 C 0.54730(17) 0.37851(15) 0.42479(7) 0.0305(3) Uani 1 1 d . .
C4 C 0.70506(18) 0.41887(18) 0.45356(8) 0.0405(4) Uani 1 1 d . .
H4 H 0.7669 0.4765 0.4302 0.049 Uiso 1 1 calc R U
C5 C 0.7701(2) 0.3759(2) 0.51484(8) 0.0514(5) Uani 1 1 d . .
H5 H 0.8755 0.4059 0.5341 0.062 Uiso 1 1 calc R U
C6 C 0.6818(2) 0.2885(2) 0.54865(9) 0.0585(5) Uani 1 1 d . .
H6 H 0.7276 0.2576 0.5907 0.070 Uiso 1 1 calc R U
C7 C 0.5285(2) 0.2466(2) 0.52154(8) 0.0485(4) Uani 1 1 d . .
H7 H 0.4708 0.1848 0.5449 0.058 Uiso 1 1 calc R U
C8 C 0.45433(18) 0.29279(16) 0.46014(7) 0.0338(3) Uani 1 1 d . .
C9 C 0.28776(17) 0.25384(15) 0.43350(7) 0.0320(3) Uani 1 1 d . .
C10 C 0.1887(2) 0.18291(17) 0.47030(8) 0.0426(4) Uani 1 1 d . .
H10 H 0.2312 0.1559 0.5135 0.051 Uiso 1 1 calc R U
C11 C 0.0327(2) 0.15200(18) 0.44533(8) 0.0457(4) Uani 1 1 d . .
H11 H -0.0314 0.1066 0.4718 0.055 Uiso 1 1 calc R U
C12 C -0.03252(19) 0.18671(17) 0.38144(8) 0.0402(4) Uani 1 1 d . .
H12 H -0.1404 0.1638 0.3641 0.048 Uiso 1 1 calc R U
C13 C 0.06025(17) 0.25431(15) 0.34368(7) 0.0328(3) Uani 1 1 d . .
H13 H 0.0165 0.2763 0.2998 0.039 Uiso 1 1 calc R U
C14 C 0.21971(16) 0.29133(14) 0.36951(7) 0.0269(3) Uani 1 1 d . .
C15 C 0.31808(15) 0.36869(14) 0.33257(6) 0.0251(3) Uani 1 1 d . .
C16 C 0.41616(14) 0.53017(13) 0.19084(6) 0.0232(3) Uani 1 1 d . .
C17 C 0.50457(14) 0.65573(13) 0.18349(6) 0.0233(3) Uani 1 1 d . .
H17 H 0.5599 0.7098 0.2217 0.028 Uiso 1 1 calc R U
C18 C 0.51338(14) 0.70334(13) 0.12128(6) 0.0224(3) Uani 1 1 d . .
C19 C 0.43388(15) 0.62203(14) 0.06533(6) 0.0264(3) Uani 1 1 d . .
H19 H 0.4421 0.6514 0.0226 0.032 Uiso 1 1 calc R U
C20 C 0.34283(15) 0.49845(14) 0.07183(7) 0.0277(3) Uani 1 1 d . .
H20 H 0.2865 0.4453 0.0335 0.033 Uiso 1 1 calc R U
C21 C 0.33382(15) 0.45235(14) 0.13393(7) 0.0259(3) Uani 1 1 d . .
H21 H 0.2715 0.3676 0.1380 0.031 Uiso 1 1 calc R U
C22 C 0.60911(15) 0.83809(13) 0.11412(6) 0.0233(3) Uani 1 1 d . .
C23 C 0.59200(15) 0.96364(13) 0.14406(6) 0.0241(3) Uani 1 1 d . .
C24 C 0.73234(15) 0.81944(13) 0.07458(6) 0.0240(3) Uani 1 1 d . .
C25 C 0.73776(17) 0.88791(14) 0.01627(7) 0.0295(3) Uani 1 1 d . .
H25 H 0.6604 0.9496 -0.0001 0.035 Uiso 1 1 calc R U
C26 C 0.85559(18) 0.86635(16) -0.01800(7) 0.0362(4) Uani 1 1 d . .
H26 H 0.8571 0.9120 -0.0581 0.043 Uiso 1 1 calc R U
C27 C 0.97076(18) 0.77896(16) 0.00574(7) 0.0365(4) Uani 1 1 d . .
H27 H 1.0524 0.7663 -0.0174 0.044 Uiso 1 1 calc R U
C28 C 0.96643(17) 0.70985(15) 0.06343(7) 0.0331(3) Uani 1 1 d . .
H28 H 1.0452 0.6496 0.0799 0.040 Uiso 1 1 calc R U
C29 C 0.84719(15) 0.72860(14) 0.09711(7) 0.0273(3) Uani 1 1 d . .
H29 H 0.8436 0.6790 0.1360 0.033 Uiso 1 1 calc R U
C30 C 0.69813(15) 1.09442(13) 0.14139(6) 0.0239(3) Uani 1 1 d . .
C31 C 0.63760(16) 1.21960(14) 0.11860(7) 0.0290(3) Uani 1 1 d . .
H31 H 0.5284 1.2214 0.1038 0.035 Uiso 1 1 calc R U
C32 C 0.73544(17) 1.34160(15) 0.11741(7) 0.0334(3) Uani 1 1 d . .
H32 H 0.6932 1.4259 0.1011 0.040 Uiso 1 1 calc R U
C33 C 0.89469(17) 1.34084(15) 0.13997(7) 0.0324(3) Uani 1 1 d . .
H33 H 0.9615 1.4244 0.1389 0.039 Uiso 1 1 calc R U
C34 C 0.95627(16) 1.21795(15) 0.16406(7) 0.0316(3) Uani 1 1 d . .
H34 H 1.0652 1.2174 0.1801 0.038 Uiso 1 1 calc R U
C35 C 0.85803(16) 1.09591(14) 0.16457(7) 0.0288(3) Uani 1 1 d . .
H35 H 0.9007 1.0119 0.1810 0.035 Uiso 1 1 calc R U
C36 C 0.47596(15) 0.97888(13) 0.18755(7) 0.0270(3) Uani 1 1 d . .
C37 C 0.32067(16) 0.92502(15) 0.16878(8) 0.0348(3) Uani 1 1 d . .
H37 H 0.2821 0.8855 0.1252 0.042 Uiso 1 1 calc R U
C38 C 0.22180(19) 0.92880(17) 0.21352(10) 0.0462(4) Uani 1 1 d . .
H38 H 0.1166 0.8900 0.2005 0.055 Uiso 1 1 calc R U
C39 C 0.2751(2) 0.98832(17) 0.27656(10) 0.0530(5) Uani 1 1 d . .
H39 H 0.2072 0.9897 0.3070 0.064 Uiso 1 1 calc R U
C40 C 0.4271(2) 1.04577(17) 0.29522(9) 0.0467(4) Uani 1 1 d . .
H40 H 0.4638 1.0881 0.3384 0.056 Uiso 1 1 calc R U
C41 C 0.52688(18) 1.04195(15) 0.25091(8) 0.0359(3) Uani 1 1 d . .
H41 H 0.6312 1.0829 0.2640 0.043 Uiso 1 1 calc R U
C42 C 0.67789(15) 0.55871(15) 0.31353(6) 0.0276(3) Uani 1 1 d . .
C43 C 0.71041(19) 0.69382(17) 0.34397(8) 0.0419(4) Uani 1 1 d . .
H43 H 0.6357 0.7356 0.3644 0.050 Uiso 1 1 calc R U
C44 C 0.8536(2) 0.7673(2) 0.34427(9) 0.0523(5) Uani 1 1 d . .
H44 H 0.8776 0.8598 0.3652 0.063 Uiso 1 1 calc R U
C45 C 0.96139(19) 0.7059(2) 0.31413(8) 0.0491(5) Uani 1 1 d . .
H45 H 1.0588 0.7570 0.3141 0.059 Uiso 1 1 calc R U
C46 C 0.92863(18) 0.57170(19) 0.28425(8) 0.0436(4) Uani 1 1 d . .
H46 H 1.0036 0.5301 0.2639 0.052 Uiso 1 1 calc R U
C47 C 0.78584(16) 0.49671(16) 0.28375(7) 0.0330(3) Uani 1 1 d . .
H47 H 0.7626 0.4038 0.2632 0.040 Uiso 1 1 calc R U
N1 N 0.27744(13) 0.40682(12) 0.26801(5) 0.0259(2) Uani 1 1 d . .
N2 N 0.52656(12) 0.48534(12) 0.31018(5) 0.0256(2) Uani 1 1 d . .

loop_
_atom_site_aniso_label
_atom_site_aniso_U_11
_atom_site_aniso_U_22
_atom_site_aniso_U_33
_atom_site_aniso_U_23
_atom_site_aniso_U_13
_atom_site_aniso_U_12
C1 0.0219(7) 0.0231(7) 0.0257(7) 0.0004(5) 0.0040(5) -0.0005(5)
C2 0.0276(7) 0.0253(7) 0.0256(7) 0.0010(5) 0.0071(5) 0.0007(5)
C3 0.0334(8) 0.0323(8) 0.0250(7) -0.0009(6) 0.0042(6) 0.0041(6)
C4 0.0354(8) 0.0509(10) 0.0323(8) 0.0034(7) 0.0001(6) 0.0019(7)
C5 0.0390(9) 0.0745(13) 0.0363(9) 0.0049(8) -0.0040(7) 0.0059(9)
C6 0.0512(11) 0.0911(15) 0.0308(9) 0.0169(9) -0.0023(8) 0.0122(10)
C7 0.0495(10) 0.0675(12) 0.0292(8) 0.0133(8) 0.0073(7) 0.0068(9)
C8 0.0405(9) 0.0378(8) 0.0239(7) 0.0010(6) 0.0072(6) 0.0066(7)
C9 0.0388(8) 0.0320(8) 0.0268(7) 0.0026(6) 0.0106(6) 0.0026(6)
C10 0.0519(10) 0.0474(10) 0.0300(8) 0.0114(7) 0.0120(7) -0.0007(8)
C11 0.0483(10) 0.0502(10) 0.0427(9) 0.0139(8) 0.0207(8) -0.0054(8)
C12 0.0345(8) 0.0433(9) 0.0443(9) 0.0088(7) 0.0136(7) -0.0055(7)
C13 0.0332(8) 0.0324(8) 0.0332(8) 0.0045(6) 0.0089(6) -0.0011(6)
C14 0.0309(7) 0.0243(7) 0.0273(7) 0.0014(5) 0.0108(6) 0.0009(6)
C15 0.0262(7) 0.0248(7) 0.0248(7) 0.0017(5) 0.0066(5) 0.0017(5)
C16 0.0190(6) 0.0242(7) 0.0271(7) 0.0023(5) 0.0063(5) 0.0015(5)
C17 0.0222(7) 0.0227(7) 0.0240(7) -0.0014(5) 0.0035(5) -0.0002(5)
C18 0.0198(6) 0.0202(6) 0.0272(7) 0.0002(5) 0.0051(5) 0.0013(5)
C19 0.0288(7) 0.0271(7) 0.0231(7) 0.0017(5) 0.0063(5) -0.0016(6)
C20 0.0267(7) 0.0277(7) 0.0260(7) -0.0031(5) 0.0025(5) -0.0051(5)
C21 0.0224(7) 0.0238(7) 0.0310(7) 0.0009(5) 0.0064(5) -0.0032(5)
C22 0.0224(6) 0.0224(7) 0.0237(7) 0.0028(5) 0.0022(5) -0.0015(5)
C23 0.0216(7) 0.0230(7) 0.0259(7) 0.0022(5) 0.0010(5) -0.0001(5)
C24 0.0244(7) 0.0214(7) 0.0247(7) -0.0025(5) 0.0044(5) -0.0055(5)
C25 0.0340(8) 0.0248(7) 0.0281(7) 0.0032(6) 0.0045(6) -0.0035(6)
C26 0.0433(9) 0.0359(8) 0.0289(8) 0.0020(6) 0.0121(6) -0.0115(7)
C27 0.0337(8) 0.0385(8) 0.0389(8) -0.0080(7) 0.0178(7) -0.0085(7)
C28 0.0295(8) 0.0307(8) 0.0393(8) -0.0019(6) 0.0088(6) -0.0003(6)
C29 0.0293(7) 0.0249(7) 0.0278(7) 0.0021(5) 0.0072(6) -0.0017(5)
C30 0.0260(7) 0.0212(7) 0.0238(7) -0.0009(5) 0.0049(5) -0.0011(5)
C31 0.0269(7) 0.0251(7) 0.0327(7) -0.0014(6) 0.0011(6) 0.0016(5)
C32 0.0415(9) 0.0220(7) 0.0357(8) 0.0027(6) 0.0056(6) 0.0016(6)
C33 0.0394(8) 0.0258(7) 0.0325(8) -0.0008(6) 0.0129(6) -0.0083(6)
C34 0.0261(7) 0.0346(8) 0.0329(8) -0.0018(6) 0.0065(6) -0.0045(6)
C35 0.0254(7) 0.0256(7) 0.0342(8) 0.0032(6) 0.0036(6) 0.0009(5)
C36 0.0258(7) 0.0183(6) 0.0378(8) 0.0026(6) 0.0079(6) 0.0029(5)
C37 0.0257(7) 0.0273(7) 0.0511(9) 0.0021(6) 0.0060(6) 0.0058(6)
C38 0.0296(8) 0.0325(8) 0.0811(13) 0.0008(8) 0.0222(8) 0.0043(7)
C39 0.0549(11) 0.0333(9) 0.0834(14) -0.0038(9) 0.0460(10) 0.0035(8)
C40 0.0580(11) 0.0345(9) 0.0531(10) -0.0089(7) 0.0286(9) -0.0017(8)
C41 0.0362(8) 0.0295(8) 0.0425(9) -0.0058(6) 0.0130(7) -0.0027(6)
C42 0.0224(7) 0.0337(8) 0.0242(7) 0.0032(6) 0.0009(5) -0.0051(6)
C43 0.0432(9) 0.0405(9) 0.0388(9) -0.0092(7) 0.0078(7) -0.0091(7)
C44 0.0564(11) 0.0475(10) 0.0439(10) -0.0059(8) 0.0000(8) -0.0230(9)
C45 0.0325(9) 0.0671(12) 0.0409(9) 0.0159(8) -0.0027(7) -0.0191(8)
C46 0.0277(8) 0.0611(11) 0.0426(9) 0.0148(8) 0.0072(7) 0.0016(7)
C47 0.0270(7) 0.0382(8) 0.0334(8) 0.0072(6) 0.0046(6) 0.0015(6)
N1 0.0258(6) 0.0270(6) 0.0249(6) 0.0039(5) 0.0057(5) -0.0014(5)
N2 0.0228(6) 0.0282(6) 0.0247(6) 0.0008(5) 0.0040(4) -0.0026(4)

loop_
_atom_type_symbol
_atom_type_description
_atom_type_scat_dispersion_real
_atom_type_scat_dispersion_imag
_atom_type_scat_source
C C 0.0033 0.0016 'International Tables Vol C Tables 4.2.6.8 and 6.1.1.4'
H H 0.0000 0.0000 'International Tables Vol C Tables 4.2.6.8 and 6.1.1.4'
N N 0.0061 0.0033 'International Tables Vol C Tables 4.2.6.8 and 6.1.1.4'

loop_
_geom_angle_atom_site_label_1
_geom_angle_atom_site_label_2
_geom_angle_atom_site_label_3
_geom_angle
N1 C1 N2 112.14(11)
N1 C1 C16 123.48(12)
N2 C1 C16 124.32(11)
C15 C2 N2 104.90(11)
C15 C2 C3 123.23(12)
N2 C2 C3 131.66(12)
C4 C3 C8 119.48(13)
C4 C3 C2 124.78(13)
C8 C3 C2 115.71(13)
C5 C4 C3 120.87(16)
C5 C4 H4 119.6
C3 C4 H4 119.6
C4 C5 C6 120.02(16)
C4 C5 H5 120.0
C6 C5 H5 120.0
C7 C6 C5 120.28(16)
C7 C6 H6 119.9
C5 C6 H6 119.9
C6 C7 C8 121.93(16)
C6 C7 H7 119.0
C8 C7 H7 119.0
C7 C8 C3 117.31(14)
C7 C8 C9 121.35(14)
C3 C8 C9 121.34(13)
C14 C9 C10 117.19(14)
C14 C9 C8 120.08(13)
C10 C9 C8 122.70(13)
C11 C10 C9 121.72(15)
C11 C10 H10 119.1
C9 C10 H10 119.1
C10 C11 C12 120.54(14)
C10 C11 H11 119.7
C12 C11 H11 119.7
C13 C12 C11 119.56(15)
C13 C12 H12 120.2
C11 C12 H12 120.2
C12 C13 C14 120.55(14)
C12 C13 H13 119.7
C14 C13 H13 119.7
C13 C14 C9 120.36(13)
C13 C14 C15 121.92(12)
C9 C14 C15 117.72(12)
C2 C15 N1 111.62(11)
C2 C15 C14 121.56(12)
N1 C15 C14 126.82(12)
C17 C16 C21 118.64(12)
C17 C16 C1 122.98(12)
C21 C16 C1 118.39(11)
C18 C17 C16 121.38(12)
C18 C17 H17 119.3
C16 C17 H17 119.3
C17 C18 C19 118.95(11)
C17 C18 C22 120.82(11)
C19 C18 C22 120.22(11)
C20 C19 C18 120.32(12)
C20 C19 H19 119.8
C18 C19 H19 119.8
C21 C20 C19 120.32(12)
C21 C20 H20 119.8
C19 C20 H20 119.8
C20 C21 C16 120.35(12)
C20 C21 H21 119.8
C16 C21 H21 119.8
C23 C22 C24 122.88(11)
C23 C22 C18 122.88(12)
C24 C22 C18 114.12(11)
C22 C23 C36 122.47(12)
C22 C23 C30 122.17(12)
C36 C23 C30 115.11(11)
C25 C24 C29 118.46(12)
C25 C24 C22 123.25(12)
C29 C24 C22 118.28(11)
C26 C25 C24 120.40(14)
C26 C25 H25 119.8
C24 C25 H25 119.8
C27 C26 C25 120.53(14)
C27 C26 H26 119.7
C25 C26 H26 119.7
C26 C27 C28 119.66(14)
C26 C27 H27 120.2
C28 C27 H27 120.2
C27 C28 C29 120.06(14)
C27 C28 H28 120.0
C29 C28 H28 120.0
C28 C29 C24 120.85(13)
C28 C29 H29 119.6
C24 C29 H29 119.6
C35 C30 C31 118.51(12)
C35 C30 C23 120.91(12)
C31 C30 C23 120.51(12)
C32 C31 C30 120.57(13)
C32 C31 H31 119.7
C30 C31 H31 119.7
C33 C32 C31 120.18(13)
C33 C32 H32 119.9
C31 C32 H32 119.9
C32 C33 C34 119.91(13)
C32 C33 H33 120.0
C34 C33 H33 120.0
C33 C34 C35 119.66(13)
C33 C34 H34 120.2
C35 C34 H34 120.2
C34 C35 C30 121.15(13)
C34 C35 H35 119.4
C30 C35 H35 119.4
C37 C36 C41 118.33(13)
C37 C36 C23 122.71(13)
C41 C36 C23 118.85(12)
C38 C37 C36 120.36(15)
C38 C37 H37 119.8
C36 C37 H37 119.8
C39 C38 C37 120.53(15)
C39 C38 H38 119.7
C37 C38 H38 119.7
C40 C39 C38 119.76(15)
C40 C39 H39 120.1
C38 C39 H39 120.1
C39 C40 C41 120.09(16)
C39 C40 H40 120.0
C41 C40 H40 120.0
C40 C41 C36 120.86(14)
C40 C41 H41 119.6
C36 C41 H41 119.6
C47 C42 C43 120.96(13)
C47 C42 N2 119.79(12)
C43 C42 N2 119.17(13)
C42 C43 C44 119.11(16)
C42 C43 H43 120.4
C44 C43 H43 120.4
C45 C44 C43 120.05(16)
C45 C44 H44 120.0
C43 C44 H44 120.0
C46 C45 C44 120.55(15)
C46 C45 H45 119.7
C44 C45 H45 119.7
C45 C46 C47 120.02(16)
C45 C46 H46 120.0
C47 C46 H46 120.0
C42 C47 C46 119.31(14)
C42 C47 H47 120.3
C46 C47 H47 120.3
C1 N1 C15 104.94(11)
C1 N2 C2 106.38(10)
C1 N2 C42 125.56(11)
C2 N2 C42 128.03(11)

loop_
_geom_bond_atom_site_label_1
_geom_bond_atom_site_label_2
_geom_bond_distance
C1 N1 1.3215(16)
C1 N2 1.3870(17)
C1 C16 1.4752(18)
C2 C15 1.3782(18)
C2 N2 1.3977(17)
C2 C3 1.4397(19)
C3 C4 1.413(2)
C3 C8 1.426(2)
C4 C5 1.373(2)
C4 H4 0.9500
C5 C6 1.389(3)
C5 H5 0.9500
C6 C7 1.375(3)
C6 H6 0.9500
C7 C8 1.409(2)
C7 H7 0.9500
C8 C9 1.472(2)
C9 C14 1.410(2)
C9 C10 1.412(2)
C10 C11 1.371(2)
C10 H10 0.9500
C11 C12 1.394(2)
C11 H11 0.9500
C12 C13 1.374(2)
C12 H12 0.9500
C13 C14 1.409(2)
C13 H13 0.9500
C14 C15 1.4381(18)
C15 N1 1.3808(17)
C16 C17 1.3962(17)
C16 C21 1.4022(18)
C17 C18 1.3926(18)
C17 H17 0.9500
C18 C19 1.3959(18)
C18 C22 1.4987(17)
C19 C20 1.3891(18)
C19 H19 0.9500
C20 C21 1.3858(19)
C20 H20 0.9500
C21 H21 0.9500
C22 C23 1.3503(18)
C22 C24 1.4971(18)
C23 C36 1.4983(18)
C23 C30 1.4984(17)
C24 C25 1.3963(18)
C24 C29 1.3971(19)
C25 C26 1.389(2)
C25 H25 0.9500
C26 C27 1.383(2)
C26 H26 0.9500
C27 C28 1.386(2)
C27 H27 0.9500
C28 C29 1.3868(19)
C28 H28 0.9500
C29 H29 0.9500
C30 C35 1.3915(19)
C30 C31 1.3942(19)
C31 C32 1.3870(19)
C31 H31 0.9500
C32 C33 1.386(2)
C32 H32 0.9500
C33 C34 1.387(2)
C33 H33 0.9500
C34 C35 1.3871(19)
C34 H34 0.9500
C35 H35 0.9500
C36 C37 1.3932(19)
C36 C41 1.393(2)
C37 C38 1.390(2)
C37 H37 0.9500
C38 C39 1.378(3)
C38 H38 0.9500
C39 C40 1.377(2)
C39 H39 0.9500
C40 C41 1.389(2)
C40 H40 0.9500
C41 H41 0.9500
C42 C47 1.383(2)
C42 C43 1.386(2)
C42 N2 1.4390(17)
C43 C44 1.388(2)
C43 H43 0.9500
C44 C45 1.384(3)
C44 H44 0.9500
C45 C46 1.374(3)
C45 H45 0.9500
C46 C47 1.390(2)
C46 H46 0.9500
C47 H47 0.9500
